data_7246259
loop_
_publ_author_name
'Huang, Gui-Mei'
'Li, Shuang'
'Ma, Meng-Xia'
'Li, Shi-Ming'
'Li, Wen-Qiang'
'Ni, Qing-Ling'
'Gui, Liu-Cheng'
'Wang, Xiu-Jian'

_publ_section_title
;
 Construction of ZnII/CdII-based MOFs containing a tripodal aromatic
 carboxylate ligand with unequal arms and their fluorescence detection for
 Cu2+ and Fe3+ cations
;
_journal_issue 8
_journal_name_full CrystEngComm
_journal_page_first 1232
_journal_page_last 1239
_journal_paper_doi 10.1039/D3CE00007A
_journal_volume 25
_journal_year 2023
_chemical_formula_moiety 'C90 H64 Cd3 N10 O12'
_chemical_formula_sum 'C90 H48 Cd3 N10 O12'
_chemical_formula_weight 1798.58
_space_group_crystal_system monoclinic
_space_group_IT_number 15
_space_group_name_Hall '-I 2ya'
_space_group_name_H-M_alt 'I 1 2/a 1'
_atom_sites_solution_hydrogens geom
_atom_sites_solution_primary dual
_audit_creation_date 2022-12-12
_audit_creation_method
;
Olex2 1.5
(compiled 2022.04.07 svn.rca3783a0 for OlexSys, GUI svn.r6498)
;
_audit_update_record
;
2023-01-02 deposited with the CCDC.	2023-01-24 downloaded from the CCDC.
;
_cell_angle_alpha 90
_cell_angle_beta 90.922(2)
_cell_angle_gamma 90
_cell_formula_units_Z 4
_cell_length_a 26.6374(6)
_cell_length_b 9.7433(2)
_cell_length_c 29.7932(7)
_cell_measurement_reflns_used 13113
_cell_measurement_temperature 293(2)
_cell_measurement_theta_max 28.2000
_cell_measurement_theta_min 3.7430
_cell_volume 7731.4(3)
_computing_cell_refinement 'CrysAlisPro 1.171.41.104a (Rigaku OD, 2021)'
_computing_data_collection 'CrysAlisPro 1.171.41.104a (Rigaku OD, 2021)'
_computing_data_reduction 'CrysAlisPro 1.171.41.104a (Rigaku OD, 2021)'
_computing_molecular_graphics 'Olex2 1.5 (Dolomanov et al., 2009)'
_computing_publication_material 'Olex2 1.5 (Dolomanov et al., 2009)'
_computing_structure_refinement 'SHELXL 2018/3 (Sheldrick, 2015)'
_computing_structure_solution 'SHELXT 2018/2 (Sheldrick, 2018)'
_diffrn_ambient_temperature 293(2)
_diffrn_detector 'CCD plate'
_diffrn_detector_area_resol_mean 15.9784
_diffrn_detector_type Eos
_diffrn_measured_fraction_theta_full 0.998
_diffrn_measured_fraction_theta_max 0.891
_diffrn_measurement_details
;
List of Runs (angles in degrees, time in seconds):

  # Type    Start    End  Width  t~exp~   \w     \q     \k     \f   Frames
#--------------------------------------------------------------------------
  1  \w    -55.00  62.00   1.00   25.00    --   17.69 -19.00   0.00  117
  2  \w    -12.00  42.00   1.00   25.00    --   17.69  77.00  30.00   54
  3  \w    -55.00  43.00   1.00   25.00    --   17.69 -38.00 150.00   98
  4  \w    -42.00  10.00   1.00   25.00    --  -19.65 -77.00 120.00   52
  5  \w    -41.00  37.00   1.00   25.00    --  -19.65  57.00 -60.00   78
;
_diffrn_measurement_device 'four-circle diffractometer'
_diffrn_measurement_device_type 'SuperNova, Single source at offset/far, Eos'
_diffrn_measurement_method '\w scans'
_diffrn_orient_matrix_type 'CrysAlisPro convention (1999,Acta A55,543-557)'
_diffrn_orient_matrix_UB_11 -0.0070590000
_diffrn_orient_matrix_UB_12 0.0313433000
_diffrn_orient_matrix_UB_13 0.0204520000
_diffrn_orient_matrix_UB_21 -0.0067013000
_diffrn_orient_matrix_UB_22 0.0606316000
_diffrn_orient_matrix_UB_23 -0.0117896000
_diffrn_orient_matrix_UB_31 -0.0247839000
_diffrn_orient_matrix_UB_32 -0.0254287000
_diffrn_orient_matrix_UB_33 -0.0030472000
_diffrn_radiation_monochromator mirror
_diffrn_radiation_probe x-ray
_diffrn_radiation_type 'Mo K\a'
_diffrn_radiation_wavelength 0.71073
_diffrn_reflns_av_R_equivalents 0.0358
_diffrn_reflns_av_unetI/netI 0.0412
_diffrn_reflns_Laue_measured_fraction_full 0.998
_diffrn_reflns_Laue_measured_fraction_max 0.891
_diffrn_reflns_limit_h_max 35
_diffrn_reflns_limit_h_min -31
_diffrn_reflns_limit_k_max 13
_diffrn_reflns_limit_k_min -13
_diffrn_reflns_limit_l_max 38
_diffrn_reflns_limit_l_min -37
_diffrn_reflns_number 30589
_diffrn_reflns_point_group_measured_fraction_full 0.998
_diffrn_reflns_point_group_measured_fraction_max 0.891
_diffrn_reflns_theta_full 25.242
_diffrn_reflns_theta_max 28.892
_diffrn_reflns_theta_min 3.289
_diffrn_source 'micro-focus sealed X-ray tube'
_diffrn_source_type 'SuperNova (Mo) X-ray Source'
_exptl_absorpt_coefficient_mu 0.889
_exptl_absorpt_correction_T_max 1.00000
_exptl_absorpt_correction_T_min 0.76000
_exptl_absorpt_correction_type multi-scan
_exptl_absorpt_process_details
;
CrysAlisPro 1.171.41.104a (Rigaku Oxford Diffraction, 2021)
Empirical absorption correction using spherical harmonics,
implemented in SCALE3 ABSPACK scaling algorithm.
;
_exptl_crystal_colour Orange-yellow
_exptl_crystal_density_diffrn 1.545
_exptl_crystal_description block
_exptl_crystal_F_000 3592
_exptl_crystal_size_max 0.2
_exptl_crystal_size_mid 0.17
_exptl_crystal_size_min 0.10
_refine_diff_density_max 0.832
_refine_diff_density_min -0.788
_refine_diff_density_rms 0.075
_refine_ls_extinction_method none
_refine_ls_goodness_of_fit_ref 1.054
_refine_ls_hydrogen_treatment constr
_refine_ls_matrix_type full
_refine_ls_number_parameters 519
_refine_ls_number_reflns 9072
_refine_ls_number_restraints 0
_refine_ls_restrained_S_all 1.054
_refine_ls_R_factor_all 0.0545
_refine_ls_R_factor_gt 0.0363
_refine_ls_shift/su_max 0.006
_refine_ls_shift/su_mean 0.000
_refine_ls_structure_factor_coef Fsqd
_refine_ls_weighting_details 'w=1/[\s^2^(Fo^2^)+(0.0294P)^2^+12.4399P] where P=(Fo^2^+2Fc^2^)/3'
_refine_ls_weighting_scheme calc
_refine_ls_wR_factor_gt 0.0771
_refine_ls_wR_factor_ref 0.0887
_reflns_Friedel_coverage 0.000
_reflns_number_gt 7092
_reflns_number_total 9072
_reflns_threshold_expression 'I > 2\s(I)'
_cod_data_source_file d3ce00007a3.cif
_cod_data_source_block ls-557-cd-bpa_auto
_cod_depositor_comments 'Adding full bibliography for 7246258--7246261.cif.'
_cod_database_code 7246259
_shelx_shelxl_version_number 2018/3
_shelx_space_group_comment
;
The symmetry employed for this shelxl refinement is uniquely defined
by the following loop, which should always be used as a source of
symmetry information in preference to the above space-group names.
They are only intended as comments.
;
_olex2_refinement_description
;
1. Fixed Uiso
 At 1.2 times of:
  All C(H) groups, All C(H,H) groups
2.a Secondary CH2 refined with riding coordinates:
 C012(H01A,H01B), C016(H01C,H01D)
2.b Aromatic/amide H refined with riding coordinates:
 C00L(H00L), C00M(H00M), C00O(H00O), C00P(H00P), C00Q(H00Q), C00S(H00S),
 C00U(H00U), C00V(H00V), C00W(H00W), C00Y(H00Y), C00Z(H00Z), C011(H011),
 C013(H013), C014(H014), C015(H015), C017(H017), C01C(H01E), C01F(H01F),
 C01G(H01G), C01K(H01K), C9(H9), C11(H11), C12(H12), C13(H13), C5(H5), C6(H6),
 C1(H1), C3(H3)
;
_olex2_submission_special_instructions 'No special instructions were received'
_oxdiff_exptl_absorpt_empirical_details
;
Empirical correction (ABSPACK) includes:
- Absorption correction using spherical harmonics
- Frame scaling
;
_oxdiff_exptl_absorpt_empirical_full_max 1.605
_oxdiff_exptl_absorpt_empirical_full_min 0.757

loop_
_space_group_symop_operation_xyz
'x, y, z'
'-x+1/2, y, -z'
'x+1/2, y+1/2, z+1/2'
'-x+1, y+1/2, -z+1/2'
'-x, -y, -z'
'x-1/2, -y, z'
'-x+1/2, -y+1/2, -z+1/2'
'x, -y+1/2, z+1/2'

loop_
_atom_site_label
_atom_site_type_symbol
_atom_site_fract_x
_atom_site_fract_y
_atom_site_fract_z
_atom_site_U_iso_or_equiv
_atom_site_adp_type
_atom_site_occupancy
_atom_site_site_symmetry_order
_atom_site_calc_flag
_atom_site_refinement_flags_posn
_atom_site_refinement_flags_adp
_atom_site_refinement_flags_occupancy
_atom_site_disorder_assembly
_atom_site_disorder_group
Cd01 Cd 0.250000 -0.09826(3) 1.000000 0.03491(8) Uani 1 2 d S T P . .
Cd02 Cd 0.37586(2) 0.45562(2) 0.55813(2) 0.03493(7) Uani 1 1 d . . . . .
O003 O 0.31230(7) 0.0635(2) 1.00165(7) 0.0404(5) Uani 1 1 d . . . . .
O004 O 0.56531(7) -0.1798(2) 0.90861(7) 0.0440(5) Uani 1 1 d . . . . .
O005 O 0.38892(8) 0.1260(3) 0.98591(8) 0.0521(6) Uani 1 1 d . . . . .
O006 O 0.34436(8) 0.5929(2) 0.60840(8) 0.0476(6) Uani 1 1 d . . . . .
O007 O 0.64223(8) -0.2518(3) 0.89918(9) 0.0567(7) Uani 1 1 d . . . . .
O008 O 0.26958(9) 0.6244(3) 0.57565(8) 0.0551(6) Uani 1 1 d . . . . .
N00A N 0.38485(9) 0.2085(3) 0.81782(9) 0.0449(7) Uani 1 1 d . . . . .
C00C C 0.34421(11) 0.1142(3) 0.97449(10) 0.0357(7) Uani 1 1 d . . . . .
C00D C 0.59652(11) -0.2570(3) 0.88988(10) 0.0367(7) Uani 1 1 d . . . . .
C00E C 0.51019(11) -0.1932(3) 0.82684(10) 0.0367(7) Uani 1 1 d . . . . .
C00F C 0.30097(12) 0.6404(3) 0.60671(10) 0.0372(7) Uani 1 1 d . . . . .
C00G C 0.57782(10) -0.3572(3) 0.85517(10) 0.0352(6) Uani 1 1 d . . . . .
C00H C 0.32793(10) 0.1579(3) 0.92898(10) 0.0353(6) Uani 1 1 d . . . . .
C00I C 0.32471(11) 0.5893(3) 0.70857(10) 0.0357(7) Uani 1 1 d . . . . .
C00J C 0.34996(10) 0.2009(3) 0.85193(10) 0.0356(7) Uani 1 1 d . . . . .
C00K C 0.53563(10) -0.3290(3) 0.82761(10) 0.0359(7) Uani 1 1 d . . . . .
C00L C 0.36360(10) 0.1664(3) 0.89557(10) 0.0361(7) Uani 1 1 d . . . . .
H00L H 0.397123 0.148643 0.902600 0.043 Uiso 1 1 calc R U . . .
C00M C 0.29890(10) 0.2265(3) 0.84290(10) 0.0383(7) Uani 1 1 d . . . . .
H00M H 0.288376 0.245786 0.813662 0.046 Uiso 1 1 calc R U . . .
C00N C 0.30245(11) 0.7176(3) 0.68993(10) 0.0369(7) Uani 1 1 d . . . . .
C00O C 0.30780(12) 0.4627(3) 0.69336(10) 0.0393(7) Uani 1 1 d . . . . .
H00O H 0.285832 0.459402 0.668801 0.047 Uiso 1 1 calc R U . . .
C00P C 0.32253(11) 0.3417(3) 0.71347(10) 0.0402(7) Uani 1 1 d . . . . .
H00P H 0.310776 0.258752 0.702008 0.048 Uiso 1 1 calc R U . . .
C00Q C 0.35791(12) 0.5880(4) 0.74516(11) 0.0456(8) Uani 1 1 d . . . . .
H00Q H 0.370794 0.670502 0.755984 0.055 Uiso 1 1 calc R U . . .
C00R C 0.28643(11) 0.7329(3) 0.64511(11) 0.0384(7) Uani 1 1 d . . . . .
C00S C 0.51369(11) 0.0534(3) 0.82227(11) 0.0402(7) Uani 1 1 d . . . . .
H00S H 0.532590 0.133074 0.819530 0.048 Uiso 1 1 calc R U . . .
C00T C 0.46192(11) 0.0624(3) 0.82628(10) 0.0385(7) Uani 1 1 d . . . . .
C00U C 0.37215(12) 0.4663(4) 0.76577(11) 0.0463(8) Uani 1 1 d . . . . .
H00U H 0.394020 0.468789 0.790410 0.056 Uiso 1 1 calc R U . . .
C00V C 0.53735(11) -0.0724(3) 0.82230(11) 0.0390(7) Uani 1 1 d . . . . .
H00V H 0.572005 -0.076451 0.819245 0.047 Uiso 1 1 calc R U . . .
C00W C 0.45829(11) -0.1833(4) 0.82963(12) 0.0460(8) Uani 1 1 d . . . . .
H00W H 0.439165 -0.262880 0.831530 0.055 Uiso 1 1 calc R U . . .
C00X C 0.35448(11) 0.3417(3) 0.75042(10) 0.0393(7) Uani 1 1 d . . . . .
C00Y C 0.26414(11) 0.2235(3) 0.87664(11) 0.0411(7) Uani 1 1 d . . . . .
H00Y H 0.230902 0.246327 0.870148 0.049 Uiso 1 1 calc R U . . .
C00Z C 0.27779(10) 0.1874(3) 0.91978(11) 0.0397(7) Uani 1 1 d . . . . .
H00Z H 0.254014 0.182827 0.942249 0.048 Uiso 1 1 calc R U . . .
C011 C 0.51958(12) -0.4307(3) 0.79765(11) 0.0453(8) Uani 1 1 d . . . . .
H011 H 0.491700 -0.414045 0.779259 0.054 Uiso 1 1 calc R U . . .
C012 C 0.43819(11) 0.2044(3) 0.82713(12) 0.0463(8) Uani 1 1 d . . . . .
H01A H 0.444422 0.244436 0.856500 0.056 Uiso 1 1 calc R U . . .
H01B H 0.454898 0.261548 0.805298 0.056 Uiso 1 1 calc R U . . .
C013 C 0.60248(12) -0.4828(3) 0.85074(12) 0.0470(8) Uani 1 1 d . . . . .
H013 H 0.631085 -0.500189 0.868125 0.056 Uiso 1 1 calc R U . . .
C014 C 0.54385(13) -0.5547(3) 0.79461(12) 0.0504(9) Uani 1 1 d . . . . .
H014 H 0.532125 -0.620762 0.774490 0.060 Uiso 1 1 calc R U . . .
C015 C 0.43463(11) -0.0568(4) 0.82963(12) 0.0467(8) Uani 1 1 d . . . . .
H015 H 0.399887 -0.052426 0.831918 0.056 Uiso 1 1 calc R U . . .
C016 C 0.36933(13) 0.2043(4) 0.77109(11) 0.0477(8) Uani 1 1 d . . . . .
H01C H 0.341021 0.142119 0.768130 0.057 Uiso 1 1 calc R U . . .
H01D H 0.396592 0.166040 0.753878 0.057 Uiso 1 1 calc R U . . .
C017 C 0.29155(13) 0.8237(3) 0.72001(12) 0.0488(8) Uani 1 1 d . . . . .
H017 H 0.303055 0.817697 0.749583 0.059 Uiso 1 1 calc R U . . .
C01C C 0.58527(14) -0.5816(4) 0.82108(13) 0.0538(9) Uani 1 1 d . . . . .
H01E H 0.601617 -0.665639 0.819076 0.065 Uiso 1 1 calc R U . . .
C01F C 0.26401(16) 0.9372(4) 0.70651(15) 0.0622(11) Uani 1 1 d . . . . .
H01F H 0.257750 1.007285 0.726853 0.075 Uiso 1 1 calc R U . . .
C01G C 0.25759(14) 0.8468(4) 0.63296(13) 0.0570(9) Uani 1 1 d . . . . .
H01G H 0.245912 0.855272 0.603506 0.068 Uiso 1 1 calc R U . . .
C01K C 0.24607(17) 0.9467(4) 0.66370(16) 0.0708(12) Uani 1 1 d . . . . .
H01K H 0.226039 1.020744 0.655189 0.085 Uiso 1 1 calc R U . . .
N2 N 0.18761(10) -0.2636(3) 1.01582(11) 0.0526(7) Uani 1 1 d . . . . .
C9 C 0.15962(14) -0.2517(4) 1.05217(15) 0.0667(11) Uani 1 1 d . . . . .
H9 H 0.166716 -0.179300 1.071600 0.080 Uiso 1 1 calc R U . . .
C10 C 0.11041(14) -0.4443(5) 1.03454(17) 0.0687(12) Uani 1 1 d . . . . .
C11 C 0.13825(17) -0.4619(4) 0.99654(17) 0.0738(13) Uani 1 1 d . . . . .
H11 H 0.131692 -0.533659 0.976713 0.089 Uiso 1 1 calc R U . . .
C12 C 0.17706(15) -0.3673(4) 0.98876(15) 0.0673(11) Uani 1 1 d . . . . .
H12 H 0.196269 -0.378426 0.963221 0.081 Uiso 1 1 calc R U . . .
C13 C 0.12090(16) -0.3385(5) 1.06323(18) 0.0810(14) Uani 1 1 d . . . . .
H13 H 0.102620 -0.325559 1.089221 0.097 Uiso 1 1 calc R U . . .
N1 N 0.05099(13) -0.5889(4) 1.01573(14) 0.0683(9) Uani 1 1 d . . . . .
N3 N 0.06819(14) -0.5361(4) 1.04837(14) 0.0734(10) Uani 1 1 d . . . . .
C2 C 0.00947(12) -0.6806(4) 1.02873(15) 0.0559(10) Uani 1 1 d . . . . .
C5 C -0.00293(13) -0.7733(4) 0.99589(15) 0.0591(10) Uani 1 1 d . . . . .
H5 H 0.013857 -0.774143 0.968765 0.071 Uiso 1 1 calc R U . . .
C6 C -0.01717(13) -0.6769(4) 1.06769(14) 0.0594(10) Uani 1 1 d . . . . .
H6 H -0.009886 -0.612673 1.089941 0.071 Uiso 1 1 calc R U . . .
C1 C -0.04109(12) -0.8657(4) 1.00410(13) 0.0502(9) Uani 1 1 d . . . . .
H1 H -0.049043 -0.930256 0.982121 0.060 Uiso 1 1 calc R U . . .
C3 C -0.05549(13) -0.7725(4) 1.07288(13) 0.0549(9) Uani 1 1 d . . . . .
H3 H -0.073887 -0.770434 1.099132 0.066 Uiso 1 1 calc R U . . .
N4 N -0.06705(9) -0.8668(3) 1.04203(9) 0.0431(6) Uani 1 1 d . . . . .

loop_
_atom_site_aniso_label
_atom_site_aniso_U_11
_atom_site_aniso_U_22
_atom_site_aniso_U_33
_atom_site_aniso_U_23
_atom_site_aniso_U_13
_atom_site_aniso_U_12
Cd01 0.03030(15) 0.03796(17) 0.03640(18) 0.000 -0.00167(12) 0.000
Cd02 0.03283(12) 0.04314(13) 0.02884(12) -0.00075(9) 0.00087(8) 0.00084(9)
O003 0.0363(11) 0.0500(13) 0.0348(12) 0.0060(10) 0.0021(9) -0.0058(10)
O004 0.0379(11) 0.0552(14) 0.0391(13) -0.0107(11) 0.0012(9) 0.0019(10)
O005 0.0373(12) 0.0806(18) 0.0383(13) 0.0146(12) -0.0039(10) -0.0115(12)
O006 0.0460(13) 0.0557(14) 0.0415(13) -0.0052(11) 0.0125(10) 0.0075(11)
O007 0.0340(12) 0.0709(17) 0.0650(17) -0.0193(14) -0.0053(11) -0.0027(12)
O008 0.0676(15) 0.0597(15) 0.0377(14) -0.0051(12) -0.0049(12) 0.0077(13)
N00A 0.0351(13) 0.0646(18) 0.0350(15) 0.0120(13) 0.0060(11) 0.0166(13)
C00C 0.0390(16) 0.0371(16) 0.0309(16) 0.0023(13) 0.0002(12) -0.0014(13)
C00D 0.0381(16) 0.0411(17) 0.0311(16) 0.0046(13) 0.0026(12) -0.0021(14)
C00E 0.0352(15) 0.0437(17) 0.0311(16) -0.0001(13) -0.0011(12) 0.0014(14)
C00F 0.0499(18) 0.0333(15) 0.0285(16) 0.0065(12) 0.0058(13) -0.0009(14)
C00G 0.0327(15) 0.0387(16) 0.0344(17) 0.0009(13) 0.0053(12) -0.0012(13)
C00H 0.0341(15) 0.0376(16) 0.0343(17) 0.0012(13) -0.0009(12) -0.0018(13)
C00I 0.0399(16) 0.0408(16) 0.0267(15) -0.0002(13) 0.0062(12) -0.0035(14)
C00J 0.0341(15) 0.0382(16) 0.0346(16) 0.0057(13) 0.0015(12) 0.0035(13)
C00K 0.0336(15) 0.0406(17) 0.0336(16) -0.0010(13) 0.0074(12) -0.0035(13)
C00L 0.0301(14) 0.0431(17) 0.0349(17) 0.0079(13) -0.0023(12) 0.0014(13)
C00M 0.0369(15) 0.0444(17) 0.0335(17) 0.0060(13) -0.0046(12) 0.0047(14)
C00N 0.0414(16) 0.0351(16) 0.0346(17) -0.0023(13) 0.0112(13) -0.0051(13)
C00O 0.0466(17) 0.0408(17) 0.0304(16) 0.0022(13) -0.0046(13) -0.0019(14)
C00P 0.0471(17) 0.0380(16) 0.0355(18) 0.0029(13) -0.0007(13) -0.0022(14)
C00Q 0.0518(19) 0.0463(18) 0.0387(19) -0.0063(15) 0.0004(15) -0.0083(16)
C00R 0.0432(16) 0.0345(16) 0.0377(18) 0.0014(13) 0.0073(13) 0.0014(14)
C00S 0.0363(16) 0.0433(18) 0.0411(18) 0.0071(14) 0.0045(13) -0.0019(14)
C00T 0.0324(15) 0.0497(19) 0.0335(17) 0.0080(14) 0.0010(12) 0.0046(14)
C00U 0.0456(18) 0.058(2) 0.0350(18) -0.0006(15) -0.0044(14) -0.0001(16)
C00V 0.0292(15) 0.0484(19) 0.0394(18) 0.0083(14) 0.0024(12) 0.0005(14)
C00W 0.0362(16) 0.0476(19) 0.054(2) 0.0003(16) -0.0004(14) -0.0055(15)
C00X 0.0359(15) 0.0494(18) 0.0328(17) 0.0048(14) 0.0082(12) 0.0057(14)
C00Y 0.0292(14) 0.0455(18) 0.048(2) 0.0081(15) -0.0016(13) 0.0026(14)
C00Z 0.0317(15) 0.0471(18) 0.0404(18) 0.0070(14) 0.0041(13) 0.0013(14)
C011 0.0441(18) 0.052(2) 0.0398(19) -0.0065(15) 0.0013(14) -0.0080(16)
C012 0.0359(16) 0.052(2) 0.051(2) 0.0147(16) 0.0075(14) 0.0035(15)
C013 0.0420(17) 0.0442(19) 0.055(2) 0.0009(16) 0.0038(15) 0.0030(15)
C014 0.058(2) 0.0447(19) 0.049(2) -0.0116(16) 0.0119(17) -0.0149(17)
C015 0.0267(15) 0.058(2) 0.055(2) 0.0051(17) -0.0005(14) 0.0020(15)
C016 0.0517(19) 0.058(2) 0.0337(18) 0.0054(15) 0.0057(14) 0.0143(17)
C017 0.060(2) 0.0434(19) 0.043(2) -0.0083(15) 0.0164(16) -0.0084(17)
C01C 0.056(2) 0.0388(18) 0.067(3) -0.0098(17) 0.0156(18) 0.0012(17)
C01F 0.085(3) 0.0386(19) 0.064(3) -0.0073(18) 0.032(2) 0.0015(19)
C01G 0.070(2) 0.049(2) 0.052(2) 0.0076(17) 0.0090(18) 0.0144(19)
C01K 0.092(3) 0.039(2) 0.082(3) 0.007(2) 0.025(3) 0.024(2)
N2 0.0458(16) 0.0557(18) 0.0560(19) 0.0048(15) -0.0039(14) -0.0133(14)
C9 0.057(2) 0.067(3) 0.076(3) -0.001(2) 0.009(2) -0.020(2)
C10 0.043(2) 0.075(3) 0.088(3) 0.023(3) -0.002(2) -0.008(2)
C11 0.079(3) 0.057(2) 0.085(3) 0.002(2) -0.017(3) -0.024(2)
C12 0.070(3) 0.072(3) 0.060(3) -0.002(2) 0.003(2) -0.020(2)
C13 0.063(3) 0.083(3) 0.098(4) 0.001(3) 0.017(2) -0.023(2)
N1 0.069(2) 0.054(2) 0.082(3) 0.0121(19) -0.0042(19) 0.0035(17)
N3 0.070(2) 0.075(3) 0.075(3) 0.009(2) 0.001(2) -0.0055(19)
C2 0.0322(17) 0.049(2) 0.087(3) 0.021(2) 0.0070(17) -0.0013(16)
C5 0.0441(19) 0.059(2) 0.075(3) 0.012(2) 0.0233(18) 0.0025(18)
C6 0.052(2) 0.056(2) 0.070(3) -0.002(2) -0.0025(19) -0.0135(18)
C1 0.0455(18) 0.052(2) 0.053(2) 0.0026(17) 0.0139(16) 0.0015(16)
C3 0.052(2) 0.062(2) 0.051(2) 0.0014(18) 0.0069(16) -0.0131(18)
N4 0.0371(14) 0.0461(16) 0.0465(17) 0.0044(13) 0.0081(12) -0.0031(12)

loop_
_atom_type_symbol
_atom_type_description
_atom_type_scat_dispersion_real
_atom_type_scat_dispersion_imag
_atom_type_scat_source
C C 0.0033 0.0016 'International Tables Vol C Tables 4.2.6.8 and 6.1.1.4'
H H 0.0000 0.0000 'International Tables Vol C Tables 4.2.6.8 and 6.1.1.4'
Cd Cd -0.8075 1.2024 'International Tables Vol C Tables 4.2.6.8 and 6.1.1.4'
N N 0.0061 0.0033 'International Tables Vol C Tables 4.2.6.8 and 6.1.1.4'
O O 0.0106 0.0060 'International Tables Vol C Tables 4.2.6.8 and 6.1.1.4'

loop_
_geom_angle_atom_site_label_1
_geom_angle_atom_site_label_2
_geom_angle_atom_site_label_3
_geom_angle
_geom_angle_site_symmetry_1
_geom_angle_site_symmetry_3
_geom_angle_publ_flag
O003 Cd01 O003 92.96(11) . 2_557 ?
O003 Cd01 O008 104.37(8) 2_557 8 ?
O003 Cd01 O008 84.44(8) . 8 ?
O003 Cd01 O008 84.44(8) 2_557 7_556 ?
O003 Cd01 O008 104.37(8) . 7_556 ?
O003 Cd01 N2 87.81(9) . 2_557 ?
O003 Cd01 N2 87.81(9) 2_557 . ?
O003 Cd01 N2 167.27(9) 2_557 2_557 ?
O003 Cd01 N2 167.28(9) . . ?
O008 Cd01 O008 167.39(13) 7_556 8 ?
O008 Cd01 N2 88.35(10) 8 2_557 ?
O008 Cd01 N2 83.07(10) 8 . ?
O008 Cd01 N2 83.07(10) 7_556 2_557 ?
O008 Cd01 N2 88.35(10) 7_556 . ?
N2 Cd01 N2 94.24(15) 2_557 . ?
O003 Cd02 O007 99.20(8) 8_554 4_556 ?
O003 Cd02 C00C 28.30(8) 8_554 8_554 ?
O003 Cd02 C00D 122.31(8) 8_554 4_556 ?
O004 Cd02 O003 138.14(8) 4_556 8_554 ?
O004 Cd02 O005 95.33(8) 4_556 8_554 ?
O004 Cd02 O007 55.27(7) 4_556 4_556 ?
O004 Cd02 C00C 117.38(9) 4_556 8_554 ?
O004 Cd02 C00D 27.86(8) 4_556 4_556 ?
O004 Cd02 N4 94.17(8) 4_556 3_564 ?
O005 Cd02 O003 55.47(7) 8_554 8_554 ?
O005 Cd02 O007 103.45(9) 8_554 4_556 ?
O005 Cd02 C00C 27.19(8) 8_554 8_554 ?
O005 Cd02 C00D 103.09(9) 8_554 4_556 ?
O005 Cd02 N4 87.49(9) 8_554 3_564 ?
O006 Cd02 O003 104.84(8) . 8_554 ?
O006 Cd02 O004 109.11(9) . 4_556 ?
O006 Cd02 O005 155.25(9) . 8_554 ?
O006 Cd02 O007 93.94(9) . 4_556 ?
O006 Cd02 C00C 131.90(9) . 8_554 ?
O006 Cd02 C00D 100.47(9) . 4_556 ?
O006 Cd02 N4 86.92(9) . 3_564 ?
O007 Cd02 C00C 102.16(9) 4_556 8_554 ?
O007 Cd02 C00D 27.63(8) 4_556 4_556 ?
C00D Cd02 C00C 114.61(9) 4_556 8_554 ?
N4 Cd02 O003 111.59(9) 3_564 8_554 ?
N4 Cd02 O007 147.92(8) 3_564 4_556 ?
N4 Cd02 C00C 100.92(9) 3_564 8_554 ?
N4 Cd02 C00D 120.83(9) 3_564 4_556 ?
Cd01 O003 Cd02 118.02(9) . 8 ?
C00C O003 Cd01 137.7(2) . . ?
C00C O003 Cd02 90.28(17) . 8 ?
C00D O004 Cd02 94.87(17) . 4_546 ?
C00C O005 Cd02 93.72(18) . 8 ?
C00F O006 Cd02 124.5(2) . . ?
C00D O007 Cd02 87.05(19) . 4_546 ?
C00F O008 Cd01 150.8(2) . 7_556 ?
C00J N00A C012 121.7(3) . . ?
C00J N00A C016 121.2(3) . . ?
C012 N00A C016 116.7(3) . . ?
O003 C00C Cd02 61.42(15) . 8 ?
O003 C00C C00H 120.1(3) . . ?
O005 C00C Cd02 59.09(16) . 8 ?
O005 C00C O003 120.5(3) . . ?
O005 C00C C00H 119.4(3) . . ?
C00H C00C Cd02 177.6(2) . 8 ?
O004 C00D Cd02 57.27(15) . 4_546 ?
O004 C00D C00G 118.7(3) . . ?
O007 C00D Cd02 65.32(17) . 4_546 ?
O007 C00D O004 121.9(3) . . ?
O007 C00D C00G 119.4(3) . . ?
C00G C00D Cd02 170.0(2) . 4_546 ?
C00V C00E C00K 121.2(2) . . ?
C00V C00E C00W 117.8(3) . . ?
C00W C00E C00K 121.0(3) . . ?
O006 C00F O008 126.4(3) . . ?
O006 C00F C00R 116.1(3) . . ?
O008 C00F C00R 117.4(3) . . ?
C00K C00G C00D 121.8(3) . . ?
C013 C00G C00D 118.9(3) . . ?
C013 C00G C00K 119.2(3) . . ?
C00L C00H C00C 118.7(3) . . ?
C00Z C00H C00C 120.5(3) . . ?
C00Z C00H C00L 120.9(3) . . ?
C00O C00I C00N 120.0(3) . . ?
C00O C00I C00Q 116.5(3) . . ?
C00Q C00I C00N 123.0(3) . . ?
N00A C00J C00M 120.5(3) . . ?
C00L C00J N00A 122.0(3) . . ?
C00L C00J C00M 117.5(3) . . ?
C00G C00K C00E 122.8(3) . . ?
C011 C00K C00E 119.1(3) . . ?
C011 C00K C00G 117.9(3) . . ?
C00H C00L H00L 119.5 . . ?
C00J C00L C00H 120.9(3) . . ?
C00J C00L H00L 119.5 . . ?
C00J C00M H00M 119.4 . . ?
C00Y C00M C00J 121.1(3) . . ?
C00Y C00M H00M 119.4 . . ?
C00R C00N C00I 123.9(3) . . ?
C017 C00N C00I 117.8(3) . . ?
C017 C00N C00R 117.9(3) . . ?
C00I C00O H00O 119.0 . . ?
C00P C00O C00I 122.0(3) . . ?
C00P C00O H00O 119.0 . . ?
C00O C00P H00P 119.5 . . ?
C00O C00P C00X 121.0(3) . . ?
C00X C00P H00P 119.5 . . ?
C00I C00Q H00Q 119.3 . . ?
C00U C00Q C00I 121.4(3) . . ?
C00U C00Q H00Q 119.3 . . ?
C00N C00R C00F 125.4(3) . . ?
C01G C00R C00F 115.1(3) . . ?
C01G C00R C00N 119.3(3) . . ?
C00T C00S H00S 119.6 . . ?
C00V C00S H00S 119.6 . . ?
C00V C00S C00T 120.7(3) . . ?
C00S C00T C012 118.2(3) . . ?
C015 C00T C00S 118.7(3) . . ?
C015 C00T C012 123.1(3) . . ?
C00Q C00U H00U 119.4 . . ?
C00X C00U C00Q 121.1(3) . . ?
C00X C00U H00U 119.4 . . ?
C00E C00V H00V 119.5 . . ?
C00S C00V C00E 121.0(3) . . ?
C00S C00V H00V 119.5 . . ?
C00E C00W H00W 119.5 . . ?
C015 C00W C00E 121.0(3) . . ?
C015 C00W H00W 119.5 . . ?
C00P C00X C016 118.4(3) . . ?
C00U C00X C00P 117.9(3) . . ?
C00U C00X C016 123.7(3) . . ?
C00M C00Y H00Y 119.5 . . ?
C00Z C00Y C00M 121.1(3) . . ?
C00Z C00Y H00Y 119.5 . . ?
C00H C00Z H00Z 120.8 . . ?
C00Y C00Z C00H 118.4(3) . . ?
C00Y C00Z H00Z 120.8 . . ?
C00K C011 H011 119.1 . . ?
C014 C011 C00K 121.8(3) . . ?
C014 C011 H011 119.1 . . ?
N00A C012 C00T 115.5(3) . . ?
N00A C012 H01A 108.4 . . ?
N00A C012 H01B 108.4 . . ?
C00T C012 H01A 108.4 . . ?
C00T C012 H01B 108.4 . . ?
H01A C012 H01B 107.5 . . ?
C00G C013 H013 119.3 . . ?
C01C C013 C00G 121.3(3) . . ?
C01C C013 H013 119.3 . . ?
C011 C014 H014 119.8 . . ?
C01C C014 C011 120.3(3) . . ?
C01C C014 H014 119.8 . . ?
C00T C015 C00W 120.7(3) . . ?
C00T C015 H015 119.6 . . ?
C00W C015 H015 119.6 . . ?
N00A C016 C00X 115.6(3) . . ?
N00A C016 H01C 108.4 . . ?
N00A C016 H01D 108.4 . . ?
C00X C016 H01C 108.4 . . ?
C00X C016 H01D 108.4 . . ?
H01C C016 H01D 107.4 . . ?
C00N C017 H017 119.4 . . ?
C01F C017 C00N 121.2(4) . . ?
C01F C017 H017 119.4 . . ?
C013 C01C H01E 120.3 . . ?
C014 C01C C013 119.4(3) . . ?
C014 C01C H01E 120.3 . . ?
C017 C01F H01F 119.8 . . ?
C01K C01F C017 120.3(4) . . ?
C01K C01F H01F 119.8 . . ?
C00R C01G H01G 119.4 . . ?
C01K C01G C00R 121.3(4) . . ?
C01K C01G H01G 119.4 . . ?
C01F C01K C01G 119.9(4) . . ?
C01F C01K H01K 120.1 . . ?
C01G C01K H01K 120.1 . . ?
C9 N2 Cd01 120.5(3) . . ?
C12 N2 Cd01 122.9(3) . . ?
C12 N2 C9 116.6(3) . . ?
N2 C9 H9 117.5 . . ?
N2 C9 C13 124.9(4) . . ?
C13 C9 H9 117.5 . . ?
C11 C10 N3 124.7(4) . . ?
C13 C10 C11 120.1(4) . . ?
C13 C10 N3 115.2(4) . . ?
C10 C11 H11 121.2 . . ?
C10 C11 C12 117.5(4) . . ?
C12 C11 H11 121.2 . . ?
N2 C12 C11 123.4(4) . . ?
N2 C12 H12 118.3 . . ?
C11 C12 H12 118.3 . . ?
C9 C13 H13 121.3 . . ?
C10 C13 C9 117.4(5) . . ?
C10 C13 H13 121.3 . . ?
N3 N1 C2 109.2(4) . . ?
N1 N3 C10 108.4(4) . . ?
C5 C2 N1 112.6(4) . . ?
C5 C2 C6 120.0(3) . . ?
C6 C2 N1 127.3(4) . . ?
C2 C5 H5 120.9 . . ?
C2 C5 C1 118.3(4) . . ?
C1 C5 H5 120.9 . . ?
C2 C6 H6 121.1 . . ?
C2 C6 C3 117.9(4) . . ?
C3 C6 H6 121.1 . . ?
C5 C1 H1 118.4 . . ?
N4 C1 C5 123.2(4) . . ?
N4 C1 H1 118.4 . . ?
C6 C3 H3 118.4 . . ?
N4 C3 C6 123.1(3) . . ?
N4 C3 H3 118.4 . . ?
C1 N4 Cd02 121.5(2) . 3_435 ?
C3 N4 Cd02 120.6(2) . 3_435 ?
C3 N4 C1 117.5(3) . . ?

loop_
_geom_bond_atom_site_label_1
_geom_bond_atom_site_label_2
_geom_bond_distance
_geom_bond_site_symmetry_2
_geom_bond_publ_flag
Cd01 O003 2.288(2) . ?
Cd01 O003 2.288(2) 2_557 ?
Cd01 O008 2.319(2) 7_556 ?
Cd01 O008 2.319(2) 8 ?
Cd01 N2 2.367(3) 2_557 ?
Cd01 N2 2.367(3) . ?
Cd02 O003 2.375(2) 8_554 ?
Cd02 O004 2.264(2) 4_556 ?
Cd02 O005 2.325(2) 8_554 ?
Cd02 O006 2.185(2) . ?
Cd02 O007 2.440(2) 4_556 ?
Cd02 C00C 2.705(3) 8_554 ?
Cd02 C00D 2.682(3) 4_556 ?
Cd02 N4 2.358(3) 3_564 ?
O003 C00C 1.282(3) . ?
O004 C00D 1.258(3) . ?
O005 C00C 1.239(3) . ?
O006 C00F 1.246(4) . ?
O007 C00D 1.245(3) . ?
O008 C00F 1.247(4) . ?
N00A C00J 1.390(4) . ?
N00A C012 1.444(4) . ?
N00A C016 1.446(4) . ?
C00C C00H 1.480(4) . ?
C00D C00G 1.502(4) . ?
C00E C00K 1.486(4) . ?
C00E C00V 1.389(4) . ?
C00E C00W 1.390(4) . ?
C00F C00R 1.511(4) . ?
C00G C00K 1.408(4) . ?
C00G C013 1.396(4) . ?
C00H C00L 1.390(4) . ?
C00H C00Z 1.389(4) . ?
C00I C00N 1.487(4) . ?
C00I C00O 1.387(4) . ?
C00I C00Q 1.393(4) . ?
C00J C00L 1.386(4) . ?
C00J C00M 1.405(4) . ?
C00K C011 1.396(4) . ?
C00L H00L 0.9300 . ?
C00M H00M 0.9300 . ?
C00M C00Y 1.378(4) . ?
C00N C00R 1.403(4) . ?
C00N C017 1.402(4) . ?
C00O H00O 0.9300 . ?
C00O C00P 1.376(4) . ?
C00P H00P 0.9300 . ?
C00P C00X 1.381(4) . ?
C00Q H00Q 0.9300 . ?
C00Q C00U 1.385(5) . ?
C00R C01G 1.394(4) . ?
C00S H00S 0.9300 . ?
C00S C00T 1.389(4) . ?
C00S C00V 1.378(4) . ?
C00T C012 1.521(4) . ?
C00T C015 1.374(4) . ?
C00U H00U 0.9300 . ?
C00U C00X 1.377(5) . ?
C00V H00V 0.9300 . ?
C00W H00W 0.9300 . ?
C00W C015 1.384(5) . ?
C00X C016 1.524(4) . ?
C00Y H00Y 0.9300 . ?
C00Y C00Z 1.376(4) . ?
C00Z H00Z 0.9300 . ?
C011 H011 0.9300 . ?
C011 C014 1.374(5) . ?
C012 H01A 0.9700 . ?
C012 H01B 0.9700 . ?
C013 H013 0.9300 . ?
C013 C01C 1.380(5) . ?
C014 H014 0.9300 . ?
C014 C01C 1.371(5) . ?
C015 H015 0.9300 . ?
C016 H01C 0.9700 . ?
C016 H01D 0.9700 . ?
C017 H017 0.9300 . ?
C017 C01F 1.383(5) . ?
C01C H01E 0.9300 . ?
C01F H01F 0.9300 . ?
C01F C01K 1.358(6) . ?
C01G H01G 0.9300 . ?
C01G C01K 1.375(5) . ?
C01K H01K 0.9300 . ?
N2 C9 1.330(5) . ?
N2 C12 1.320(5) . ?
C9 H9 0.9300 . ?
C9 C13 1.378(5) . ?
C10 C11 1.374(6) . ?
C10 C13 1.365(6) . ?
C10 N3 1.500(5) . ?
C11 H11 0.9300 . ?
C11 C12 1.407(5) . ?
C12 H12 0.9300 . ?
C13 H13 0.9300 . ?
N1 N3 1.186(5) . ?
N1 C2 1.478(5) . ?
C2 C5 1.368(6) . ?
C2 C6 1.371(5) . ?
C5 H5 0.9300 . ?
C5 C1 1.383(5) . ?
C6 H6 0.9300 . ?
C6 C3 1.392(5) . ?
C1 H1 0.9300 . ?
C1 N4 1.334(4) . ?
C3 H3 0.9300 . ?
C3 N4 1.332(4) . ?

loop_
_geom_torsion_atom_site_label_1
_geom_torsion_atom_site_label_2
_geom_torsion_atom_site_label_3
_geom_torsion_atom_site_label_4
_geom_torsion
_geom_torsion_site_symmetry_1
_geom_torsion_site_symmetry_2
_geom_torsion_site_symmetry_3
_geom_torsion_site_symmetry_4
_geom_torsion_publ_flag
Cd01 O003 C00C Cd02 -134.7(3) . . . 8 ?
Cd01 O003 C00C O005 -132.1(3) . . . . ?
Cd01 O003 C00C C00H 47.3(4) . . . . ?
Cd01 O008 C00F O006 -34.0(7) 7_556 . . . ?
Cd01 O008 C00F C00R 142.4(4) 7_556 . . . ?
Cd01 N2 C9 C13 176.8(3) . . . . ?
Cd01 N2 C12 C11 -176.4(3) . . . . ?
Cd02 O003 C00C O005 2.6(3) 8 . . . ?
Cd02 O003 C00C C00H -177.9(3) 8 . . . ?
Cd02 O004 C00D O007 10.3(3) 4_546 . . . ?
Cd02 O004 C00D C00G -169.4(2) 4_546 . . . ?
Cd02 O005 C00C O003 -2.7(3) 8 . . . ?
Cd02 O005 C00C C00H 177.9(2) 8 . . . ?
Cd02 O006 C00F O008 -4.0(4) . . . . ?
Cd02 O006 C00F C00R 179.58(18) . . . . ?
Cd02 O007 C00D O004 -9.5(3) 4_546 . . . ?
Cd02 O007 C00D C00G 170.1(2) 4_546 . . . ?
O003 C00C C00H C00L -157.7(3) . . . . ?
O003 C00C C00H C00Z 21.1(4) . . . . ?
O004 C00D C00G C00K 31.1(4) . . . . ?
O004 C00D C00G C013 -147.7(3) . . . . ?
O005 C00C C00H C00L 21.7(4) . . . . ?
O005 C00C C00H C00Z -159.4(3) . . . . ?
O006 C00F C00R C00N -34.8(4) . . . . ?
O006 C00F C00R C01G 140.4(3) . . . . ?
O007 C00D C00G C00K -148.5(3) . . . . ?
O007 C00D C00G C013 32.7(4) . . . . ?
O008 C00F C00R C00N 148.4(3) . . . . ?
O008 C00F C00R C01G -36.3(4) . . . . ?
N00A C00J C00L C00H -179.3(3) . . . . ?
N00A C00J C00M C00Y -177.9(3) . . . . ?
C00C C00H C00L C00J 177.1(3) . . . . ?
C00C C00H C00Z C00Y -178.0(3) . . . . ?
C00D C00G C00K C00E 7.4(4) . . . . ?
C00D C00G C00K C011 -177.2(3) . . . . ?
C00D C00G C013 C01C 176.5(3) . . . . ?
C00E C00K C011 C014 175.4(3) . . . . ?
C00E C00W C015 C00T 0.8(6) . . . . ?
C00F C00R C01G C01K -173.3(3) . . . . ?
C00G C00K C011 C014 -0.2(5) . . . . ?
C00G C013 C01C C014 1.6(5) . . . . ?
C00I C00N C00R C00F -17.0(5) . . . . ?
C00I C00N C00R C01G 167.9(3) . . . . ?
C00I C00N C017 C01F -170.1(3) . . . . ?
C00I C00O C00P C00X 1.0(5) . . . . ?
C00I C00Q C00U C00X 0.9(5) . . . . ?
C00J N00A C012 C00T 91.5(4) . . . . ?
C00J N00A C016 C00X 86.0(4) . . . . ?
C00J C00M C00Y C00Z -3.9(5) . . . . ?
C00K C00E C00V C00S -179.0(3) . . . . ?
C00K C00E C00W C015 179.0(3) . . . . ?
C00K C00G C013 C01C -2.4(5) . . . . ?
C00K C011 C014 C01C -0.5(5) . . . . ?
C00L C00H C00Z C00Y 0.8(5) . . . . ?
C00L C00J C00M C00Y 2.9(5) . . . . ?
C00M C00J C00L C00H -0.1(5) . . . . ?
C00M C00Y C00Z C00H 2.0(5) . . . . ?
C00N C00I C00O C00P -171.5(3) . . . . ?
C00N C00I C00Q C00U 170.4(3) . . . . ?
C00N C00R C01G C01K 2.3(5) . . . . ?
C00N C017 C01F C01K 1.2(6) . . . . ?
C00O C00I C00N C00R -35.1(4) . . . . ?
C00O C00I C00N C017 137.2(3) . . . . ?
C00O C00I C00Q C00U -1.5(5) . . . . ?
C00O C00P C00X C00U -1.6(5) . . . . ?
C00O C00P C00X C016 -180.0(3) . . . . ?
C00P C00X C016 N00A -156.0(3) . . . . ?
C00Q C00I C00N C00R 153.3(3) . . . . ?
C00Q C00I C00N C017 -34.4(4) . . . . ?
C00Q C00I C00O C00P 0.6(5) . . . . ?
C00Q C00U C00X C00P 0.7(5) . . . . ?
C00Q C00U C00X C016 179.0(3) . . . . ?
C00R C00N C017 C01F 2.8(5) . . . . ?
C00R C01G C01K C01F 1.7(6) . . . . ?
C00S C00T C012 N00A 162.2(3) . . . . ?
C00S C00T C015 C00W 0.9(5) . . . . ?
C00T C00S C00V C00E -0.7(5) . . . . ?
C00U C00X C016 N00A 25.7(4) . . . . ?
C00V C00E C00K C00G 49.1(4) . . . . ?
C00V C00E C00K C011 -126.2(3) . . . . ?
C00V C00E C00W C015 -2.4(5) . . . . ?
C00V C00S C00T C012 178.6(3) . . . . ?
C00V C00S C00T C015 -0.9(5) . . . . ?
C00W C00E C00K C00G -132.3(3) . . . . ?
C00W C00E C00K C011 52.3(4) . . . . ?
C00W C00E C00V C00S 2.4(5) . . . . ?
C00Z C00H C00L C00J -1.7(5) . . . . ?
C011 C014 C01C C013 -0.2(5) . . . . ?
C012 N00A C00J C00L -10.9(5) . . . . ?
C012 N00A C00J C00M 170.0(3) . . . . ?
C012 N00A C016 C00X -101.2(3) . . . . ?
C012 C00T C015 C00W -178.6(3) . . . . ?
C013 C00G C00K C00E -173.8(3) . . . . ?
C013 C00G C00K C011 1.6(4) . . . . ?
C015 C00T C012 N00A -18.4(5) . . . . ?
C016 N00A C00J C00L 161.5(3) . . . . ?
C016 N00A C00J C00M -17.6(5) . . . . ?
C016 N00A C012 C00T -81.2(4) . . . . ?
C017 C00N C00R C00F 170.6(3) . . . . ?
C017 C00N C00R C01G -4.5(4) . . . . ?
C017 C01F C01K C01G -3.5(6) . . . . ?
N2 C9 C13 C10 -0.3(7) . . . . ?
C9 N2 C12 C11 0.5(6) . . . . ?
C10 C11 C12 N2 -0.3(7) . . . . ?
C11 C10 C13 C9 0.5(7) . . . . ?
C11 C10 N3 N1 -25.8(6) . . . . ?
C12 N2 C9 C13 -0.2(6) . . . . ?
C13 C10 C11 C12 -0.3(7) . . . . ?
C13 C10 N3 N1 155.2(4) . . . . ?
N1 C2 C5 C1 179.5(3) . . . . ?
N1 C2 C6 C3 179.2(3) . . . . ?
N3 C10 C11 C12 -179.2(4) . . . . ?
N3 C10 C13 C9 179.6(4) . . . . ?
N3 N1 C2 C5 -162.7(4) . . . . ?
N3 N1 C2 C6 20.0(6) . . . . ?
C2 N1 N3 C10 179.7(3) . . . . ?
C2 C5 C1 N4 1.5(5) . . . . ?
C2 C6 C3 N4 0.4(6) . . . . ?
C5 C2 C6 C3 2.0(6) . . . . ?
C5 C1 N4 Cd02 -171.8(3) . . . 3_435 ?
C5 C1 N4 C3 0.8(5) . . . . ?
C6 C2 C5 C1 -2.9(5) . . . . ?
C6 C3 N4 Cd02 170.9(3) . . . 3_435 ?
C6 C3 N4 C1 -1.7(5) . . . . ?
